data_2009880
loop_
_publ_author_name
'Rom\'an, P.'
'Jos\'e, A. S.'
'Luque, A.'
'Guti\'errez-Zorrilla, J. M.'

_publ_section_title
;
 Hexakis(<i>tert</i>-butylammonium) heptamolybdate(VI)--water (1/7)
;
_journal_issue 7
_journal_name_full 'Acta Crystallographica Section C'
_journal_page_first 1031
_journal_page_last 1034
_journal_paper_doi 10.1107/S0108270193012831
_journal_volume 50
_journal_year 1994
_chemical_formula_moiety '6(C4 H12 N1),Mo7 O24,7(H2 O1)'
_chemical_formula_sum 'C24 H86 Mo7 N6 O31'
_chemical_formula_weight 1626.55
_space_group_IT_number 14
_space_group_name_Hall '-P 2yn'
_space_group_name_H-M_alt 'P 1 21/n 1'
_symmetry_cell_setting monoclinic
_symmetry_space_group_name_Hall '-P 2yn'
_symmetry_space_group_name_H-M 'P 1 21/n 1'
_atom_type_scat_source IntTabIV
_cell_angle_alpha 90
_cell_angle_beta 102.33(6)
_cell_angle_gamma 90
_cell_formula_units_Z 4
_cell_length_a 14.023(9)
_cell_length_b 23.232(6)
_cell_length_c 18.212(7)
_cell_measurement_reflns_used 25
_cell_measurement_temperature 296(2)
_cell_measurement_theta_max 18
_cell_measurement_theta_min 8
_cell_volume 5796(5)
_diffrn_measurement_device CAD4
_diffrn_measurement_method \w-2\q
_diffrn_radiation_type MoK\a
_diffrn_radiation_wavelength 0.71069
_diffrn_reflns_limit_h_max 16
_diffrn_reflns_limit_h_min -16
_diffrn_reflns_limit_k_max 27
_diffrn_reflns_limit_k_min 0
_diffrn_reflns_limit_l_max 21
_diffrn_reflns_limit_l_min 0
_diffrn_reflns_number 10091
_diffrn_reflns_theta_max 25
_diffrn_standards_decay_% none
_diffrn_standards_interval_count 100
_diffrn_standards_number 2
_exptl_absorpt_coefficient_mu 1.51
_exptl_absorpt_correction_T_max 1.39
_exptl_absorpt_correction_T_min 0.86
_exptl_absorpt_correction_type 'refdelf (DIFABS; Walker & Stuart, 1983)'
_exptl_crystal_colour Colourless
_exptl_crystal_density_diffrn 1.864
_exptl_crystal_density_meas 1.850(10)
_exptl_crystal_density_method 'flotation in a CHBr~3~/CCl~4~ mixture'
_exptl_crystal_description Prism
_exptl_crystal_size_max 0.40
_exptl_crystal_size_mid 0.20
_exptl_crystal_size_min 0.20
_refine_diff_density_max 0.64
_refine_diff_density_min -0.75
_refine_ls_extinction_method 'not applied'
_refine_ls_goodness_of_fit_obs 0.33
_refine_ls_hydrogen_treatment noref
_refine_ls_number_parameters 614
_refine_ls_number_reflns 8698
_refine_ls_R_factor_obs 0.037
_refine_ls_shift/esd_max 0.837
_refine_ls_structure_factor_coef F
_refine_ls_weighting_scheme 'weight: see text'
_refine_ls_wR_factor_obs 0.040
_reflns_number_observed 8698
_reflns_number_total 10091
_reflns_observed_criterion I>3\s(I)
_cod_data_source_file mu1070.cif
_cod_data_source_block mu1070_structure_1_of_1
_cod_original_cell_volume 5796(4)
_cod_original_sg_symbol_H-M 'P 21/n'
_cod_database_code 2009880

loop_
_space_group_symop_id
_space_group_symop_operation_xyz
1 x,y,z
2 -x+1/2,y+1/2,-z+1/2
3 -x,-y,-z
4 x+1/2,-y+1/2,z+1/2

loop_
_atom_site_label
_atom_site_fract_x
_atom_site_fract_y
_atom_site_fract_z
_atom_site_U_iso_or_equiv
Mo(1) .91123(2) .077040(10) .33115(2) .01990(10)
Mo(2) .74580(2) .005600(10) .39958(2) .02120(10)
Mo(3) .72526(2) .080000(10) .11807(2) .02230(10)
Mo(4) .56175(2) .010220(10) .18781(2) .02170(10)
Mo(5) .95650(2) .056440(10) .16841(2) .02090(10)
Mo(6) .61312(2) -.092920(10) .30684(2) .02690(10)
Mo(7) .79943(2) -.037030(10) .23059(2) .01700(10)
O(1) .9923(2) .06480(10) .4155(2) .0340(10)
O(2) .8307(2) -.00140(10) .4839(2) .0340(10)
O(3) .6522(2) .0709(2) .0303(2) .0400(10)
O(4) .4989(2) .00360(10) .0953(2) .0310(10)
O(5) .9158(2) .15000(10) .3176(2) .0370(10)
O(6) .6437(2) .0313(2) .4256(2) .0350(10)
O(7) .7503(2) .15230(10) .1245(2) .0390(10)
O(8) .4766(2) .0346(2) .2346(2) .0400(10)
O(9) .9819(2) .12780(10) .1576(2) .0350(10)
O(10) .5177(2) -.0773(2) .3487(2) .0440(10)
O(11) 1.0422(2) .01950(10) .1309(2) .0350(10)
O(12) .6166(3) -.16790(10) .3019(2) .0420(10)
O(13) 1.0093(2) .04960(10) .2750(2) .0250(10)
O(14) .7185(2) -.07760(10) .3923(2) .0300(10)
O(15) .8434(2) .05080(10) .08700(10) .0260(10)
O(16) .5522(2) -.07440(10) .2049(2) .0310(10)
O(17) .9004(2) -.04470(10) .1902(2) .0300(10)
O(18) .7612(2) -.10590(10) .2443(2) .0320(10)
O(19) .7882(2) .07840(10) .3648(2) .0230(10)
O(20) .6281(2) .08230(10) .1808(2) .0250(10)
O(21) .8614(2) -.01530(10) .33180(10) .0200(10)
O(22) .7022(2) -.01260(10) .14680(10) .0210(10)
O(23) .8320(2) .05870(10) .22040(10) .0190(10)
O(24) .6720(2) -.01050(10) .28500(10) .0200(10)
N(11) .1900(3) .0629(2) .3814(2) .0360(10)
C(12) .2727(3) .0458(2) .3442(3) .0330(10)
C(13) .2700(4) .0881(3) .2803(3) .056(2)
C(14) .3678(4) .0497(2) .4024(3) .046(2)
C(15) .2549(5) -.0154(3) .3164(5) .074(3)
N(21) .8566(3) .0627(2) .9362(2) .0290(10)
C(22) .9045(3) .1188(2) .9249(2) .0330(10)
C(23) .8544(5) .1658(2) .9596(4) .055(2)
C(24) .8937(5) .1264(3) .8408(3) .052(2)
C(25) 1.0121(4) .1133(3) .9635(3) .055(2)
N(31) .3992(3) .0776(2) .9789(2) .0330(10)
C(32) .3343(3) .1109(2) 1.0192(3) .0340(10)
C(33) .4001(5) .1471(3) 1.0794(3) .059(2)
C(34) .2699(4) .1491(2) .9606(3) .048(2)
C(35) .2744(4) .0677(3) 1.0526(4) .054(2)
N(41) .0063(3) .2499(2) .1534(2) .0390(10)
C(42) .1117(4) .2531(2) .1941(3) .043(2)
C(43) .1692(5) .2156(3) .1498(4) .060(2)
C(44) .1187(6) .2294(4) .2742(4) .072(2)
C(45) .1444(5) .3155(3) .1941(6) .078(3)
N(51) .6816(3) .1688(2) .2896(2) .0400(10)
C(52) .6047(4) .1970(2) .3238(3) .0420(10)
C(53) .6552(6) .2097(4) .4062(5) .082(3)
C(54) .5247(5) .1547(4) .3244(5) .078(3)
C(55) .5814(8) .2535(4) .2865(7) .137(6)
N(61) .9913(3) .0696(2) .5669(2) .0360(10)
C(62) .9673(3) .1301(2) .5871(2) .0340(10)
C(63) .9465(5) .1285(3) .6650(3) .058(2)
C(64) 1.0574(7) .1657(3) .5882(6) .085(3)
C(65) .8800(7) .1510(3) .5305(4) .090(3)
O(25)W .2562(3) .1599(2) .4860(2) .0560(10)
O(26)W .5757(4) .1023(2) .5318(2) .0590(10)
O(27)W .4601(3) .1997(2) .5095(3) .0570(10)
O(28)W .6549(3) .0829(3) .8744(3) .067(2)
O(29)W .4965(5) .1690(3) .9058(4) .099(3)
O(30)W .6612(5) .2338(3) 1.0041(5) .095(3)
O(31)W .3470(6) .2402(2) .8153(5) .106(3)
H(111) 0.126 0.061 0.345 ?
H(112) 0.201 0.103 0.401 ?
H(113) 0.192 0.035 0.423 ?
H(131) 0.280 0.128 0.300 ?
H(132) 0.206 0.086 0.243 ?
H(133) 0.324 0.077 0.255 ?
H(141) 0.366 0.023 0.445 ?
H(142) 0.378 0.090 0.421 ?
H(143) 0.422 0.038 0.377 ?
H(151) 0.191 -0.018 0.278 ?
H(152) 0.253 -0.042 0.359 ?
H(153) 0.309 -0.027 0.291 ?
H(211) 0.786 0.064 0.911 ?
H(212) 0.863 0.055 0.991 ?
H(213) 0.890 0.032 0.913 ?
H(231) 0.861 0.158 1.015 ?
H(232) 0.784 0.167 0.934 ?
H(233) 0.886 0.203 0.952 ?
H(241) 0.823 0.127 0.815 ?
H(242) 0.927 0.094 0.820 ?
H(243) 0.925 0.164 0.833 ?
H(251) 1.043 0.081 0.940 ?
H(252) 1.019 0.105 1.018 ?
H(253) 1.044 0.151 0.956 ?
H(311) 0.443 0.052 1.015 ?
H(312) 0.439 0.105 0.955 ?
H(313) 0.356 0.054 0.939 ?
H(331) 0.440 0.174 1.056 ?
H(332) 0.444 0.121 1.116 ?
H(333) 0.357 0.169 1.107 ?
H(341) 0.229 0.125 0.920 ?
H(342) 0.311 0.176 0.938 ?
H(343) 0.227 0.171 0.988 ?
H(351) 0.319 0.042 1.089 ?
H(352) 0.234 0.044 1.012 ?
H(353) 0.231 0.090 1.080 ?
H(411) -0.017 0.209 0.153 ?
H(412) -0.001 0.264 0.101 ?
H(413) -0.031 0.274 0.183 ?
H(431) 0.162 0.230 0.098 ?
H(432) 0.146 0.175 0.149 ?
H(433) 0.240 0.218 0.177 ?
H(441) 0.096 0.189 0.271 ?
H(442) 0.077 0.253 0.301 ?
H(443) 0.189 0.232 0.301 ?
H(451) 0.104 0.340 0.221 ?
H(452) 0.138 0.330 0.142 ?
H(453) 0.214 0.318 0.222 ?
H(511) 0.704 0.132 0.317 ?
H(512) 0.738 0.195 0.292 ?
H(513) 0.649 0.161 0.236 ?
H(531) 0.712 0.236 0.408 ?
H(532) 0.678 .173 0.433 ?
H(533) 0.604 0.228 0.428 ?
H(541) 0.550 0.121 0.354 ?
H(542) 0.495 0.143 0.271 ?
H(543) 0.473 0.174 0.346 ?
H(551) 0.556 0.247 0.230 ?
H(552) 0.641 0.278 0.293 ?
H(553) 0.530 0.272 0.308 ?
H(611) 0.935 0.044 0.568 ?
H(612) 1.050 0.055 0.604 ?
H(613) 1.005 0.071 0.515 ?
H(631) 1.005 0.114 0.702 ?
H(632) 0.890 0.102 0.666 ?
H(633) 0.931 0.169 0.679 ?
H(641) 1.075 0.165 0.538 ?
H(642) 1.114 0.150 0.627 ?
H(643) 1.042 0.206 0.602 ?
H(651) 0.823 0.125 0.531 ?
H(652) 0.895 0.151 0.479 ?
H(653) 0.864 0.191 0.544 ?
H(251)w 0.213 0.193 0.467 ?
H(252)w 0.245 0.148 0.536 ?
H(261)w 0.599 0.077 0.494 ?
H(262)w 0.539 0.075 0.558 ?
H(271)w 0.502 0.164 0.517 ?
H(272)w 0.391 0.186 0.502 ?
H(281)w 0.654 0.079 0.929 ?
H(282)w 0.585 0.080 0.848 ?
H(291)w 0.444 0.198 0.882 ?
H(292)w 0.522 0.150 0.864 ?
H(301)w 0.691 0.206 1.044 ?
H(302)w 0.606 0.212 0.971 ?
H(311)w 0.373 0.280 0.817 ?
H(312)w 0.361 0.215 0.775 ?

loop_
_geom_angle_atom_site_label_1
_geom_angle_atom_site_label_2
_geom_angle_atom_site_label_3
_geom_angle
_geom_angle_publ_flag
O(1) Mo(1) O(5) 104.7(2) yes
O(1) Mo(1) O(13) 90.4(2) yes
O(1) Mo(1) O(19) 100.5(2) yes
O(1) Mo(1) O(21) 89.1(2) yes
O(1) Mo(1) O(23) 157.00(10) yes
O(5) Mo(1) O(13) 101.1(2) yes
O(5) Mo(1) O(19) 95.3(2) yes
O(5) Mo(1) O(21) 163.9(2) yes
O(5) Mo(1) O(23) 95.1(2) yes
O(13) Mo(1) O(19) 157.40(10) yes
O(13) Mo(1) O(21) 87.00(10) yes
O(13) Mo(1) O(23) 74.2(2) yes
O(19) Mo(1) O(21) 73.60(10) yes
O(19) Mo(1) O(23) 89.0(2) yes
O(21) Mo(1) O(23) 73.50(10) yes
O(2) Mo(2) O(6) 104.1(2) yes
O(2) Mo(2) O(14) 93.1(2) yes
O(2) Mo(2) O(19) 99.8(2) yes
O(2) Mo(2) O(21) 91.5(2) yes
O(2) Mo(2) O(24) 159.4(2) yes
O(6) Mo(2) O(14) 101.5(2) yes
O(6) Mo(2) O(19) 96.9(2) yes
O(6) Mo(2) O(21) 162.8(2) yes
O(6) Mo(2) O(24) 94.0(2) yes
O(14) Mo(2) O(19) 154.2(2) yes
O(14) Mo(2) O(21) 84.5(2) yes
O(14) Mo(2) O(24) 73.60(10) yes
O(19) Mo(2) O(21) 73.0(2) yes
O(19) Mo(2) O(24) 87.20(10) yes
O(21) Mo(2) O(24) 72.0(2) yes
O(3) Mo(3) O(7) 105.0(2) yes
O(3) Mo(3) O(15) 93.5(2) yes
O(3) Mo(3) O(20) 101.3(3) yes
O(3) Mo(3) O(22) 90.7(2) yes
O(3) Mo(3) O(23) 158.5(2) yes
O(7) Mo(3) O(15) 100.6(2) yes
O(7) Mo(3) O(20) 95.2(2) yes
O(7) Mo(3) O(22) 163.0(2) yes
O(7) Mo(3) O(23) 93.9(2) yes
O(15) Mo(3) O(20) 154.80(10) yes
O(15) Mo(3) O(22) 84.90(10) yes
O(15) Mo(3) O(23) 72.8(2) yes
O(20) Mo(3) O(22) 74.80(10) yes
O(20) Mo(3) O(23) 86.7(2) yes
O(22) Mo(3) O(23) 72.00(10) yes
O(4) Mo(4) O(8) 104.5(3) yes
O(4) Mo(4) O(16) 91.5(2) yes
O(4) Mo(4) O(20) 99.5(2) yes
O(4) Mo(4) O(22) 87.5(2) yes
O(4) Mo(4) O(24) 155.6(2) yes
O(8) Mo(4) O(16) 99.9(2) yes
O(8) Mo(4) O(20) 98.2(2) yes
O(8) Mo(4) O(22) 166.7(2) yes
O(8) Mo(4) O(24) 96.9(2) yes
O(16) Mo(4) O(20) 155.6(2) yes
O(16) Mo(4) O(22) 85.1(2) yes
O(16) Mo(4) O(24) 73.30(10) yes
O(20) Mo(4) O(22) 73.8(2) yes
O(20) Mo(4) O(24) 88.6(2) yes
O(22) Mo(4) O(24) 72.6(2) yes
O(9) Mo(5) O(11) 104.8(2) yes
O(9) Mo(5) O(13) 98.7(2) yes
O(9) Mo(5) O(15) 97.7(2) yes
O(9) Mo(5) O(17) 172.8(2) yes
O(9) Mo(5) O(23) 103.5(2) yes
O(11) Mo(5) O(13) 101.9(2) yes
O(11) Mo(5) O(15) 100.9(2) yes
O(11) Mo(5) O(17) 82.3(2) yes
O(11) Mo(5) O(23) 151.6(2) yes
O(13) Mo(5) O(15) 147.4(2) yes
O(13) Mo(5) O(17) 80.3(2) yes
O(13) Mo(5) O(23) 74.6(2) yes
O(15) Mo(5) O(17) 80.0(2) yes
O(15) Mo(5) O(23) 74.3(2) yes
O(17) Mo(5) O(23) 69.3(2) yes
O(10) Mo(6) O(12) 105.5(3) yes
O(10) Mo(6) O(14) 98.0(2) yes
O(10) Mo(6) O(16) 98.9(2) yes
O(10) Mo(6) O(18) 174.40(10) yes
O(10) Mo(6) O(24) 105.0(2) yes
O(12) Mo(6) O(14) 101.5(2) yes
O(12) Mo(6) O(16) 100.7(2) yes
O(12) Mo(6) O(18) 80.10(10) yes
O(12) Mo(6) O(24) 149.5(2) yes
O(14) Mo(6) O(16) 147.3(2) yes
O(14) Mo(6) O(18) 80.10(10) yes
O(14) Mo(6) O(24) 74.2(2) yes
O(16) Mo(6) O(18) 80.40(10) yes
O(16) Mo(6) O(24) 74.4(2) yes
O(18) Mo(6) O(24) 69.40(10) yes
O(17) Mo(7) O(18) 105.9(2) yes
O(17) Mo(7) O(21) 101.0(3) yes
O(17) Mo(7) O(22) 101.5(2) yes
O(17) Mo(7) O(23) 82.5(2) yes
O(17) Mo(7) O(24) 170.20(10) yes
O(18) Mo(7) O(21) 101.2(2) yes
O(18) Mo(7) O(22) 101.6(2) yes
O(18) Mo(7) O(23) 171.6(2) yes
O(18) Mo(7) O(24) 83.9(2) yes
O(21) Mo(7) O(22) 141.90(10) yes
O(21) Mo(7) O(23) 76.50(10) yes
O(21) Mo(7) O(24) 75.6(2) yes
O(22) Mo(7) O(23) 76.50(10) yes
O(22) Mo(7) O(24) 77.0(2) yes
O(23) Mo(7) O(24) 87.70(10) yes
N(11) C(12) C(15) 108.0(4) no
N(11) C(12) C(14) 108.3(4) no
N(11) C(12) C(13) 106.1(4) no
C(14) C(12) C(15) 110.3(5) no
C(13) C(12) C(15) 112.2(5) no
C(13) C(12) C(14) 111.8(5) no
N(21) C(22) C(25) 106.9(4) no
N(21) C(22) C(24) 106.7(4) no
N(21) C(22) C(23) 108.1(4) no
C(24) C(22) C(25) 110.5(5) no
C(23) C(22) C(25) 111.8(5) no
C(23) C(22) C(24) 112.6(5) no
N(31) C(32) C(35) 107.5(4) no
N(31) C(32) C(34) 107.0(4) no
N(31) C(32) C(33) 107.3(5) no
C(34) C(32) C(35) 111.7(5) no
C(33) C(32) C(35) 112.0(5) no
C(33) C(32) C(34) 111.0(4) no
N(41) C(42) C(45) 108.1(5) no
N(41) C(42) C(44) 107.8(6) no
N(41) C(42) C(43) 106.6(5) no
C(44) C(42) C(45) 112.5(6) no
C(43) C(42) C(45) 110.5(6) no
C(43) C(42) C(44) 111.2(5) no
N(51) C(52) C(55) 107.6(4) no
N(51) C(52) C(54) 108.8(4) no
N(51) C(52) C(53) 105.2(5) no
C(54) C(52) C(55) 119.6(5) no
C(53) C(52) C(55) 107.0(4) no
C(53) C(52) C(54) 107.7(6) no
N(61) C(62) C(65) 108.9(5) no
N(61) C(62) C(64) 106.6(5) no
N(61) C(62) C(63) 107.8(4) no
C(64) C(62) C(65) 112.9(6) no
C(63) C(62) C(65) 111.1(6) no
C(63) C(62) C(64) 109.4(6) no

loop_
_geom_bond_atom_site_label_1
_geom_bond_atom_site_label_2
_geom_bond_distance
_geom_bond_publ_flag
Mo(1) O(1) 1.728(3) yes
Mo(1) O(5) 1.717(3) yes
Mo(1) O(13) 1.987(3) yes
Mo(1) O(19) 1.950(3) yes
Mo(1) O(21) 2.257(2) yes
Mo(1) O(23) 2.128(3) yes
Mo(2) O(2) 1.738(3) yes
Mo(2) O(6) 1.709(3) yes
Mo(2) O(14) 1.969(3) yes
Mo(2) O(19) 1.944(3) yes
Mo(2) O(21) 2.287(3) yes
Mo(2) O(24) 2.155(3) yes
Mo(3) O(3) 1.718(3) yes
Mo(3) O(7) 1.715(3) yes
Mo(3) O(15) 1.982(3) yes
Mo(3) O(20) 1.957(3) yes
Mo(3) O(22) 2.253(2) yes
Mo(3) O(23) 2.184(3) yes
Mo(4) O(4) 1.733(3) yes
Mo(4) O(8) 1.706(4) yes
Mo(4) O(16) 1.999(3) yes
Mo(4) O(20) 1.932(3) yes
Mo(4) O(22) 2.311(3) yes
Mo(4) O(24) 2.141(3) yes
Mo(5) O(9) 1.716(3) yes
Mo(5) O(11) 1.732(4) yes
Mo(5) O(13) 1.932(3) yes
Mo(5) O(15) 1.932(3) yes
Mo(5) O(17) 2.534(3) yes
Mo(5) O(23) 2.158(3) yes
Mo(6) O(10) 1.714(4) yes
Mo(6) O(12) 1.745(3) yes
Mo(6) O(14) 1.936(3) yes
Mo(6) O(16) 1.920(3) yes
Mo(6) O(18) 2.590(3) yes
Mo(6) O(24) 2.158(3) yes
Mo(7) O(17) 1.741(3) yes
Mo(7) O(18) 1.721(3) yes
Mo(7) O(21) 1.931(3) yes
Mo(7) O(22) 1.904(3) yes
Mo(7) O(23) 2.285(2) yes
Mo(7) O(24) 2.305(3) yes
N(11) C(12) 1.515(6) no
C(12) C(13) 1.518(8) no
C(12) C(14) 1.519(6) no
C(12) C(15) 1.513(9) no
N(11) H(111) 1.00 no
N(11) H(112) 1.01 no
N(11) H(113) 0.99 no
N(21) C(22) 1.499(6) no
C(22) C(23) 1.508(8) no
C(22) C(24) 1.517(7) no
C(22) C(25) 1.529(7) no
N(21) H(211) 1.00 no
N(21) H(212) 1.00 no
N(21) H(213) 1.00 no
C(13) H(131) 1.00 no
C(13) H(132) 1.00 no
C(13) H(133) 1.00 no
C(14) H(141) 1.00 no
C(14) H(142) 1.00 no
C(14) H(143) 1.00 no
C(15) H(151) 1.01 no
C(15) H(152) 0.99 no
C(15) H(153) 1.01 no
N(31) C(32) 1.498(6) no
C(32) C(33) 1.530(7) no
C(32) C(34) 1.523(7) no
C(32) C(35) 1.519(8) no
N(31) H(311) 1.00 no
N(31) H(312) 1.00 no
N(31) H(313) 1.00 no
C(33) H(331) 1.01 no
C(33) H(332) 1.00 no
C(33) H(333) 1.00 no
C(34) H(341) 1.00 no
C(34) H(342) 1.00 no
C(34) H(343) 1.00 no
C(35) H(351) 1.00 no
C(35) H(352) 1.01 no
C(35) H(353) 1.00 no
N(51) C(52) 1.507(7) no
C(52) C(53) 1.544(9) no
C(52) C(54) 1.493(9) no
C(52) C(55) 1.481(9) no
N(51) H(511) 1.00 no
N(51) H(512) 1.00 no
N(51) H(513) 1.00 no
C(53) H(531) 1.00 no
C(53) H(532) 1.01 no
C(53) H(533) 1.00 no
C(23) H(231) 1.00 no
C(23) H(232) 1.00 no
C(23) H(233) 1.00 no
C(24) H(241) 1.00 no
C(24) H(242) 1.00 no
C(24) H(243) 1.00 no
C(25) H(251) 1.00 no
C(25) H(252) 1.00 no
C(25) H(253) 1.00 no
N(41) C(42) 1.507(6) no
C(42) C(43) 1.528(9) no
C(42) C(44) 1.543(9) no
C(42) C(45) 1.522(8) no
N(41) H(411) 1.00 no
N(41) H(412) 0.99 no
N(41) H(413) 1.00 no
C(43) H(431) 1.00 no
C(43) H(432) 1.00 no
C(43) H(433) 1.00 no
C(44) H(441) 1.00 no
C(44) H(442) 1.00 no
C(44) H(443) 1.00 no
C(45) H(451) 1.01 no
C(45) H(452) 0.99 no
C(45) H(453) 1.00 no
N(61) C(62) 1.509(6) no
C(62) C(63) 1.508(8) no
C(62) C(64) 1.506(9) no
C(62) C(65) 1.503(9) no
N(61) H(611) 1.00 no
N(61) H(612) 1.00 no
N(61) H(613) 1.00 no
C(63) H(631) 1.00 no
C(63) H(632) 1.00 no
C(63) H(633) 1.00 no
C(54) H(541) 0.99 no
C(54) H(542) 1.02 no
C(54) H(543) 1.00 no
C(55) H(551) 1.02 no
C(55) H(552) 1.00 no
C(55) H(553) 0.99 no
O(25)w H(251)w 1.00 no
O(25)w H(252)w 1.00 no
O(26)w H(261)w 1.00 no
O(26)w H(262)w 1.00 no
O(27)w H(271)w 1.00 no
O(27)w H(272)w 1.00 no
O(28)w H(281)w 1.01 no
O(28)w H(282)w 1.00 no
C(64) H(641) 0.99 no
C(64) H(642) 1.01 no
C(64) H(643) 1.00 no
C(65) H(651) 1.00 no
C(65) H(652) 1.01 no
C(65) H(653) 1.00 no
O(29)w H(291)w 1.00 no
O(29)w H(292)w 1.00 no
O(30)w H(301)w 0.99 no
O(30)w H(302)w 1.01 no
O(31)w H(311)w 1.00 no
O(31)w H(312)w 1.00 no
